data_4061166
loop_
_publ_author_name
'Prabusankar, Ganesan'
'Murugavel, Ramaswamy'

_publ_section_title
;
 Hexameric Organotincarboxylates with Cyclic and Drum Structures
;
_journal_coden_ASTM ORGND7
_journal_issue 23
_journal_name_full Organometallics
_journal_page_first 5644
_journal_page_last 5647
_journal_paper_doi 10.1021/om049584u
_journal_volume 23
_journal_year 2004
_chemical_formula_sum 'C63 H102 O9 Sn3'
_chemical_formula_weight 1359.52
_space_group_IT_number 14
_symmetry_cell_setting monoclinic
_symmetry_space_group_name_Hall '-P 2yn'
_symmetry_space_group_name_H-M 'P 1 21/n 1'
_cell_angle_alpha 90.00
_cell_angle_beta 102.61(3)
_cell_angle_gamma 90.00
_cell_formula_units_Z 4
_cell_length_a 13.704(3)
_cell_length_b 16.854(3)
_cell_length_c 29.116(6)
_cell_measurement_temperature 133(2)
_cell_volume 6563(2)
_diffrn_ambient_temperature 133(2)
_exptl_crystal_density_diffrn 1.376
_cod_depositor_comments
;
The following automatic conversions were performed:
'_symmetry_cell_setting' value 'Monoclinic' changed to 'monoclinic'
according to '/home/saulius/struct/CIF-dictionaries/cif_core.dic'
dictionary named 'cif_core.dic' version 2.4.1 from 2010-06-29.

Automatic conversion script
Id: cif_fix_enum 1527 2010-12-29 10:47:43Z saulius 
;
_cod_original_sg_symbol_H-M 'P 21/n'
_cod_database_code 4061166

loop_
_symmetry_equiv_pos_as_xyz
'x, y, z'
'-x+1/2, y+1/2, -z+1/2'
'-x, -y, -z'
'x-1/2, -y-1/2, z-1/2'

loop_
_atom_site_label
_atom_site_type_symbol
_atom_site_fract_x
_atom_site_fract_y
_atom_site_fract_z
_atom_site_U_iso_or_equiv
_atom_site_adp_type
_atom_site_occupancy
_atom_site_symmetry_multiplicity
_atom_site_calc_flag
_atom_site_refinement_flags
_atom_site_disorder_assembly
_atom_site_disorder_group
Sn3 Sn 0.28320(3) 0.81658(3) 0.376434(15) 0.05341(14) Uani 1 1 d . . .
Sn1 Sn 0.60579(3) 0.72785(2) 0.468129(14) 0.04633(12) Uani 1 1 d . . .
Sn2 Sn 0.16871(3) 1.08725(2) 0.416682(14) 0.04879(13) Uani 1 1 d . . .
O1 O 0.3291(3) 0.6972(2) 0.36292(14) 0.0546(11) Uani 1 1 d . . .
O2 O 0.4580(3) 0.7317(2) 0.41791(14) 0.0532(10) Uani 1 1 d . . .
O3 O 0.5937(3) 0.6120(2) 0.45534(15) 0.0555(11) Uani 1 1 d . . .
O4 O 0.2572(3) 1.3123(2) 0.48591(14) 0.0545(10) Uani 1 1 d . . .
O5 O 0.2335(3) 1.1869(2) 0.46421(15) 0.0553(11) Uani 1 1 d . . .
O6 O 0.0445(3) 1.1515(2) 0.41138(14) 0.0512(10) Uani 1 1 d . . .
O7 O 0.0701(3) 1.0112(2) 0.36688(14) 0.0520(10) Uani 1 1 d . . .
O8 O 0.1979(3) 0.9291(2) 0.37769(15) 0.0595(12) Uani 1 1 d . . .
O9 O 0.1723(3) 0.7911(2) 0.32160(15) 0.0613(12) Uani 1 1 d . . .
C1 C 0.4096(5) 0.6783(4) 0.3911(2) 0.0514(15) Uani 1 1 d . . .
C2 C 0.4451(4) 0.5961(3) 0.3921(2) 0.0454(14) Uani 1 1 d . . .
C3 C 0.3857(5) 0.5411(4) 0.3612(2) 0.0544(16) Uani 1 1 d . . .
H3 H 0.3263 0.5595 0.3407 0.065 Uiso 1 1 calc R . .
C4 C 0.4104(5) 0.4632(4) 0.3596(2) 0.0547(16) Uani 1 1 d . . .
C5 C 0.4985(5) 0.4380(4) 0.3903(2) 0.0532(15) Uani 1 1 d . . .
H5 H 0.5171 0.3838 0.3892 0.064 Uiso 1 1 calc R . .
C6 C 0.5596(4) 0.4872(3) 0.4220(2) 0.0475(14) Uani 1 1 d . . .
C7 C 0.5327(4) 0.5688(3) 0.4227(2) 0.0477(14) Uani 1 1 d . . .
C8 C 0.3472(6) 0.4029(4) 0.3268(3) 0.078(2) Uani 1 1 d . . .
H8 H 0.3947 0.3619 0.3198 0.094 Uiso 1 1 calc R . .
C9 C 0.2950(7) 0.4347(5) 0.2812(3) 0.095(3) Uani 1 1 d . . .
H9A H 0.3433 0.4611 0.2659 0.143 Uiso 1 1 calc R . .
H9B H 0.2445 0.4732 0.2860 0.143 Uiso 1 1 calc R . .
H9C H 0.2624 0.3913 0.2612 0.143 Uiso 1 1 calc R . .
C10 C 0.2793(10) 0.3615(8) 0.3515(4) 0.165(6) Uani 1 1 d . . .
H10A H 0.3176 0.3407 0.3815 0.247 Uiso 1 1 calc R . .
H10B H 0.2467 0.3174 0.3321 0.247 Uiso 1 1 calc R . .
H10C H 0.2285 0.3986 0.3575 0.247 Uiso 1 1 calc R . .
C11 C 0.6559(5) 0.4576(4) 0.4542(2) 0.0578(17) Uani 1 1 d . . .
H11 H 0.7071 0.5001 0.4548 0.069 Uiso 1 1 calc R . .
C12 C 0.6964(7) 0.3846(5) 0.4367(3) 0.096(3) Uani 1 1 d . . .
H12A H 0.7583 0.3690 0.4587 0.143 Uiso 1 1 calc R . .
H12B H 0.7105 0.3949 0.4057 0.143 Uiso 1 1 calc R . .
H12C H 0.6472 0.3417 0.4342 0.143 Uiso 1 1 calc R . .
C13 C 0.6414(5) 0.4494(4) 0.5043(2) 0.0646(18) Uani 1 1 d . . .
H13A H 0.6142 0.4990 0.5139 0.097 Uiso 1 1 calc R . .
H13B H 0.7059 0.4381 0.5255 0.097 Uiso 1 1 calc R . .
H13C H 0.5948 0.4059 0.5058 0.097 Uiso 1 1 calc R . .
C14 C 0.2051(4) 1.2595(4) 0.4609(2) 0.0497(15) Uani 1 1 d . . .
C15 C 0.1112(4) 1.2846(4) 0.4292(2) 0.0503(15) Uani 1 1 d . . .
C16 C 0.0939(5) 1.3660(4) 0.4233(2) 0.0675(19) Uani 1 1 d . . .
H16 H 0.1443 1.4017 0.4385 0.081 Uiso 1 1 calc R . .
C17 C 0.0062(6) 1.3967(4) 0.3962(3) 0.092(3) Uani 1 1 d . . .
C18 C -0.0645(6) 1.3409(5) 0.3746(4) 0.101(3) Uani 1 1 d . . .
H18 H -0.1242 1.3605 0.3549 0.121 Uiso 1 1 calc R . .
C19 C -0.0547(5) 1.2604(4) 0.3797(3) 0.072(2) Uani 1 1 d . . .
C20 C 0.0368(4) 1.2308(4) 0.4072(2) 0.0483(14) Uani 1 1 d . . .
C21 C -0.0114(9) 1.4873(6) 0.3880(5) 0.145(6) Uani 1 1 d . . .
H21 H -0.0511 1.4950 0.3552 0.174 Uiso 1 1 calc R . .
C22 C 0.0761(12) 1.5346(6) 0.3936(5) 0.166(6) Uani 1 1 d . . .
H22A H 0.1161 1.5170 0.3714 0.250 Uiso 1 1 calc R . .
H22B H 0.1156 1.5291 0.4259 0.250 Uiso 1 1 calc R . .
H22C H 0.0572 1.5903 0.3875 0.250 Uiso 1 1 calc R . .
C23 C -0.0759(15) 1.5114(8) 0.4213(11) 0.345(19) Uani 1 1 d . . .
H23A H -0.1358 1.4780 0.4160 0.518 Uiso 1 1 calc R . .
H23B H -0.0956 1.5671 0.4158 0.518 Uiso 1 1 calc R . .
H23C H -0.0383 1.5048 0.4538 0.518 Uiso 1 1 calc R . .
C24 C -0.1352(5) 1.2029(4) 0.3559(4) 0.089(3) Uani 1 1 d . . .
H24 H -0.1083 1.1480 0.3628 0.107 Uiso 1 1 calc R . .
C25 C -0.2250(7) 1.2109(6) 0.3772(3) 0.104(3) Uani 1 1 d . . .
H25A H -0.2764 1.1729 0.3624 0.156 Uiso 1 1 calc R . .
H25B H -0.2516 1.2649 0.3722 0.156 Uiso 1 1 calc R . .
H25C H -0.2057 1.2001 0.4111 0.156 Uiso 1 1 calc R . .
C26 C -0.1647(6) 1.2115(6) 0.3036(4) 0.112(4) Uani 1 1 d . . .
H26A H -0.1055 1.2054 0.2901 0.168 Uiso 1 1 calc R . .
H26B H -0.1941 1.2641 0.2956 0.168 Uiso 1 1 calc R . .
H26C H -0.2139 1.1706 0.2907 0.168 Uiso 1 1 calc R . .
C27 C 0.1102(4) 0.9481(4) 0.3555(2) 0.0514(15) Uani 1 1 d . . .
C28 C 0.0555(4) 0.9023(3) 0.3152(2) 0.0481(14) Uani 1 1 d . . .
C29 C -0.0330(4) 0.9374(4) 0.2893(2) 0.0548(16) Uani 1 1 d . . .
H29 H -0.0538 0.9872 0.2991 0.066 Uiso 1 1 calc R . .
C30 C -0.0899(5) 0.9012(4) 0.2500(2) 0.0622(18) Uani 1 1 d . . .
C31 C -0.0565(5) 0.8281(4) 0.2365(2) 0.0575(16) Uani 1 1 d . . .
H31 H -0.0944 0.8030 0.2092 0.069 Uiso 1 1 calc R . .
C32 C 0.0288(5) 0.7907(3) 0.2609(2) 0.0535(16) Uani 1 1 d . . .
C33 C 0.0870(4) 0.8293(4) 0.3003(2) 0.0509(15) Uani 1 1 d . . .
C34 C -0.1827(5) 0.9424(5) 0.2203(3) 0.081(3) Uani 1 1 d . . .
H34 H -0.2195 0.9030 0.1972 0.098 Uiso 1 1 calc R . .
C35 C -0.1544(8) 1.0121(8) 0.1932(3) 0.134(5) Uani 1 1 d . . .
H35A H -0.1100 0.9939 0.1731 0.200 Uiso 1 1 calc R . .
H35B H -0.1199 1.0521 0.2153 0.200 Uiso 1 1 calc R . .
H35C H -0.2149 1.0353 0.1736 0.200 Uiso 1 1 calc R . .
C36 C -0.2521(6) 0.9708(6) 0.2500(4) 0.108(3) Uani 1 1 d . . .
H36A H -0.3101 0.9966 0.2300 0.162 Uiso 1 1 calc R . .
H36B H -0.2171 1.0088 0.2734 0.162 Uiso 1 1 calc R . .
H36C H -0.2744 0.9255 0.2662 0.162 Uiso 1 1 calc R . .
C37 C 0.0640(5) 0.7110(4) 0.2459(2) 0.0618(18) Uani 1 1 d . . .
H37 H 0.1376 0.7152 0.2479 0.074 Uiso 1 1 calc R . .
C38 C 0.0155(6) 0.6887(5) 0.1957(2) 0.078(2) Uani 1 1 d . . .
H38A H 0.0279 0.7306 0.1744 0.117 Uiso 1 1 calc R . .
H38B H -0.0567 0.6825 0.1928 0.117 Uiso 1 1 calc R . .
H38C H 0.0438 0.6386 0.1876 0.117 Uiso 1 1 calc R . .
C39 C 0.0482(8) 0.6475(5) 0.2797(3) 0.098(3) Uani 1 1 d . . .
H39A H 0.0710 0.5964 0.2699 0.148 Uiso 1 1 calc R . .
H39B H -0.0231 0.6441 0.2800 0.148 Uiso 1 1 calc R . .
H39C H 0.0863 0.6606 0.3114 0.148 Uiso 1 1 calc R . .
C41 C 0.3901(5) 0.8830(4) 0.3514(3) 0.071(2) Uani 1 1 d . . .
H41A H 0.3604 0.9352 0.3407 0.085 Uiso 1 1 calc R . .
H41B H 0.4474 0.8929 0.3780 0.085 Uiso 1 1 calc R . .
C42 C 0.4297(6) 0.8466(5) 0.3116(2) 0.074(2) Uani 1 1 d . . .
H42A H 0.3731 0.8239 0.2883 0.089 Uiso 1 1 calc R . .
H42B H 0.4754 0.8025 0.3243 0.089 Uiso 1 1 calc R . .
C43 C 0.4856(7) 0.9053(6) 0.2866(3) 0.091(3) Uani 1 1 d . . .
H43A H 0.4436 0.9529 0.2775 0.110 Uiso 1 1 calc R . .
H43B H 0.5479 0.9223 0.3086 0.110 Uiso 1 1 calc R . .
C44 C 0.5112(10) 0.8696(9) 0.2436(4) 0.161(6) Uani 1 1 d . . .
H44A H 0.5468 0.9087 0.2286 0.242 Uiso 1 1 calc R . .
H44B H 0.4496 0.8536 0.2216 0.242 Uiso 1 1 calc R . .
H44C H 0.5539 0.8230 0.2527 0.242 Uiso 1 1 calc R . .
C45 C 0.2427(5) 0.7855(4) 0.4397(2) 0.0660(19) Uani 1 1 d . . .
H45A H 0.2762 0.7352 0.4517 0.079 Uiso 1 1 calc R . .
H45B H 0.2654 0.8273 0.4635 0.079 Uiso 1 1 calc R . .
C46 C 0.1267(6) 0.7752(5) 0.4319(3) 0.073(2) Uani 1 1 d . . .
H46A H 0.0945 0.8268 0.4220 0.088 Uiso 1 1 calc R . .
H46B H 0.1042 0.7371 0.4059 0.088 Uiso 1 1 calc R . .
C47 C 0.0923(7) 0.7471(6) 0.4734(3) 0.098(3) Uani 1 1 d . . .
H47A H 0.1160 0.7844 0.4997 0.117 Uiso 1 1 calc R . .
H47B H 0.1228 0.6947 0.4828 0.117 Uiso 1 1 calc R . .
C48 C -0.0190(8) 0.7398(7) 0.4654(4) 0.116(3) Uani 1 1 d . . .
H48A H -0.0372 0.7214 0.4944 0.174 Uiso 1 1 calc R . .
H48B H -0.0430 0.7016 0.4401 0.174 Uiso 1 1 calc R . .
H48C H -0.0499 0.7916 0.4565 0.174 Uiso 1 1 calc R . .
C51 C 0.6740(5) 0.7830(4) 0.4169(3) 0.0671(19) Uani 1 1 d . . .
H51A H 0.6298 0.8259 0.4011 0.080 Uiso 1 1 calc R . .
H51B H 0.7380 0.8073 0.4330 0.080 Uiso 1 1 calc R . .
C52 C 0.6930(8) 0.7260(5) 0.3811(3) 0.092(3) Uani 1 1 d . . .
H52A H 0.6287 0.7016 0.3654 0.110 Uiso 1 1 calc R . .
H52B H 0.7367 0.6831 0.3973 0.110 Uiso 1 1 calc R . .
C53 C 0.7407(10) 0.7612(7) 0.3444(4) 0.128(4) Uani 1 1 d . . .
H53A H 0.6857 0.7715 0.3168 0.154 Uiso 1 1 calc R . .
H53B H 0.7663 0.8138 0.3565 0.154 Uiso 1 1 calc R . .
C54 C 0.8071(14) 0.7307(13) 0.3290(8) 0.296(16) Uani 1 1 d . . .
H54A H 0.8254 0.7656 0.3053 0.445 Uiso 1 1 calc R . .
H54B H 0.7841 0.6795 0.3146 0.445 Uiso 1 1 calc R . .
H54C H 0.8656 0.7223 0.3547 0.445 Uiso 1 1 calc R . .
C55 C 0.5313(5) 0.7635(4) 0.5211(2) 0.0552(16) Uani 1 1 d . . .
H55A H 0.4673 0.7342 0.5168 0.066 Uiso 1 1 calc R . .
H55B H 0.5727 0.7482 0.5521 0.066 Uiso 1 1 calc R . .
C56 C 0.5094(5) 0.8529(4) 0.5216(2) 0.0584(17) Uani 1 1 d . . .
H56A H 0.5735 0.8822 0.5271 0.070 Uiso 1 1 calc R . .
H56B H 0.4698 0.8686 0.4903 0.070 Uiso 1 1 calc R . .
C57 C 0.4531(5) 0.8771(5) 0.5587(3) 0.075(2) Uani 1 1 d . . .
H57A H 0.3855 0.8532 0.5508 0.090 Uiso 1 1 calc R . .
H57B H 0.4882 0.8550 0.5894 0.090 Uiso 1 1 calc R . .
C58 C 0.4427(7) 0.9647(6) 0.5639(3) 0.105(3) Uani 1 1 d . . .
H58A H 0.4051 0.9755 0.5882 0.158 Uiso 1 1 calc R . .
H58B H 0.4069 0.9871 0.5339 0.158 Uiso 1 1 calc R . .
H58C H 0.5092 0.9888 0.5729 0.158 Uiso 1 1 calc R . .
C61 C 0.1761(7) 1.0092(4) 0.4750(2) 0.082(2) Uani 1 1 d . . .
H61A H 0.1224 0.9693 0.4659 0.098 Uiso 1 1 calc R . .
H61B H 0.2405 0.9804 0.4798 0.098 Uiso 1 1 calc R . .
C62 C 0.1677(8) 1.0426(5) 0.5204(3) 0.099(3) Uani 1 1 d . . .
H62A H 0.1089 1.0782 0.5154 0.118 Uiso 1 1 calc R . .
H62B H 0.2278 1.0751 0.5329 0.118 Uiso 1 1 calc R . .
C63 C 0.1572(8) 0.9803(6) 0.5571(3) 0.103(3) Uani 1 1 d . . .
H63A H 0.0923 0.9526 0.5472 0.124 Uiso 1 1 calc R . .
H63B H 0.2112 0.9404 0.5597 0.124 Uiso 1 1 calc R . .
C64 C 0.1628(9) 1.0173(6) 0.6023(4) 0.127(4) Uani 1 1 d . . .
H64A H 0.1560 0.9768 0.6255 0.190 Uiso 1 1 calc R . .
H64B H 0.1087 1.0562 0.5998 0.190 Uiso 1 1 calc R . .
H64C H 0.2274 1.0442 0.6123 0.190 Uiso 1 1 calc R . .
C65 C 0.2614(5) 1.1213(4) 0.3704(2) 0.0619(18) Uani 1 1 d . . .
H65A H 0.2784 1.1781 0.3759 0.074 Uiso 1 1 calc R . .
H65B H 0.3246 1.0909 0.3790 0.074 Uiso 1 1 calc R . .
C66 C 0.2188(5) 1.1096(4) 0.3176(2) 0.0594(17) Uani 1 1 d . . .
H66A H 0.2703 1.1249 0.3001 0.071 Uiso 1 1 calc R . .
H66B H 0.2038 1.0526 0.3115 0.071 Uiso 1 1 calc R . .
C67 C 0.1244(5) 1.1574(4) 0.2987(2) 0.0598(17) Uani 1 1 d . . .
H67A H 0.0724 1.1418 0.3158 0.072 Uiso 1 1 calc R . .
H67B H 0.1390 1.2144 0.3048 0.072 Uiso 1 1 calc R . .
C68 C 0.0841(6) 1.1453(5) 0.2462(2) 0.074(2) Uani 1 1 d . . .
H68A H 0.0233 1.1769 0.2359 0.111 Uiso 1 1 calc R . .
H68B H 0.0686 1.0890 0.2400 0.111 Uiso 1 1 calc R . .
H68C H 0.1346 1.1620 0.2290 0.111 Uiso 1 1 calc R . .

loop_
_atom_site_aniso_label
_atom_site_aniso_U_11
_atom_site_aniso_U_22
_atom_site_aniso_U_33
_atom_site_aniso_U_23
_atom_site_aniso_U_13
_atom_site_aniso_U_12
Sn3 0.0521(3) 0.0484(2) 0.0519(2) -0.00296(19) -0.00573(19) 0.00296(19)
Sn1 0.0504(2) 0.0409(2) 0.0441(2) -0.00397(17) 0.00248(17) 0.00070(18)
Sn2 0.0470(2) 0.0487(2) 0.0451(2) -0.00025(18) -0.00200(18) 0.00438(19)
O1 0.053(2) 0.048(2) 0.053(2) -0.0060(19) -0.011(2) 0.0080(19)
O2 0.054(2) 0.044(2) 0.055(2) -0.0073(19) -0.0034(19) 0.0036(19)
O3 0.057(2) 0.039(2) 0.062(3) -0.0076(19) -0.006(2) 0.0006(18)
O4 0.055(2) 0.046(2) 0.056(2) -0.0056(19) -0.003(2) -0.005(2)
O5 0.053(2) 0.048(2) 0.057(2) -0.003(2) -0.0036(19) 0.006(2)
O6 0.047(2) 0.042(2) 0.061(3) 0.0004(19) 0.0044(19) -0.0008(18)
O7 0.050(2) 0.043(2) 0.058(2) -0.0054(19) 0.0015(19) 0.0033(19)
O8 0.054(3) 0.054(3) 0.061(3) -0.012(2) -0.008(2) 0.005(2)
O9 0.061(3) 0.053(3) 0.061(3) -0.011(2) -0.006(2) 0.010(2)
C1 0.056(4) 0.049(3) 0.046(3) -0.004(3) 0.006(3) -0.004(3)
C2 0.049(3) 0.039(3) 0.047(3) -0.003(2) 0.007(3) 0.000(3)
C3 0.051(4) 0.055(4) 0.052(4) -0.002(3) 0.000(3) -0.008(3)
C4 0.062(4) 0.040(3) 0.060(4) -0.008(3) 0.009(3) -0.005(3)
C5 0.062(4) 0.045(3) 0.053(4) -0.005(3) 0.014(3) 0.002(3)
C6 0.048(3) 0.041(3) 0.054(3) -0.004(3) 0.011(3) -0.003(3)
C7 0.049(3) 0.046(3) 0.046(3) -0.006(3) 0.007(3) 0.000(3)
C8 0.078(5) 0.057(4) 0.087(5) -0.020(4) -0.009(4) -0.012(4)
C9 0.119(7) 0.096(6) 0.057(4) -0.022(4) -0.010(5) -0.042(5)
C10 0.186(12) 0.171(11) 0.104(8) 0.031(8) -0.042(8) -0.128(10)
C11 0.062(4) 0.049(4) 0.059(4) -0.008(3) 0.006(3) 0.012(3)
C12 0.102(7) 0.070(5) 0.112(7) -0.006(5) 0.018(5) 0.026(5)
C13 0.069(4) 0.056(4) 0.065(4) 0.005(3) 0.006(3) 0.009(3)
C14 0.043(3) 0.057(4) 0.046(3) -0.002(3) 0.004(3) 0.001(3)
C15 0.047(3) 0.056(4) 0.046(3) -0.004(3) 0.006(3) -0.004(3)
C16 0.068(4) 0.054(4) 0.069(4) -0.003(3) -0.009(4) 0.006(3)
C17 0.079(5) 0.054(4) 0.119(7) -0.006(4) -0.032(5) 0.014(4)
C18 0.070(5) 0.061(5) 0.143(8) -0.003(5) -0.038(5) 0.018(4)
C19 0.053(4) 0.055(4) 0.094(5) 0.001(4) -0.013(4) 0.010(3)
C20 0.045(3) 0.049(3) 0.048(3) -0.004(3) 0.003(3) 0.007(3)
C21 0.137(9) 0.059(6) 0.190(12) -0.027(7) -0.069(9) 0.016(6)
C22 0.248(17) 0.053(6) 0.201(14) 0.021(7) 0.053(13) -0.003(8)
C23 0.30(3) 0.070(9) 0.76(6) -0.079(19) 0.33(3) -0.009(12)
C24 0.048(4) 0.061(5) 0.136(8) -0.004(5) -0.032(5) 0.006(3)
C25 0.111(8) 0.113(8) 0.076(6) 0.008(5) -0.006(5) -0.033(6)
C26 0.069(5) 0.136(9) 0.122(8) -0.066(7) 0.003(5) -0.019(5)
C27 0.047(3) 0.053(4) 0.048(3) 0.002(3) -0.001(3) 0.000(3)
C28 0.045(3) 0.043(3) 0.052(3) -0.002(3) 0.000(3) -0.002(3)
C29 0.048(3) 0.050(4) 0.060(4) -0.004(3) -0.004(3) -0.004(3)
C30 0.051(4) 0.054(4) 0.072(4) -0.005(3) -0.006(3) 0.006(3)
C31 0.052(4) 0.060(4) 0.054(4) -0.008(3) -0.005(3) -0.001(3)
C32 0.057(4) 0.045(3) 0.052(3) -0.006(3) -0.004(3) 0.001(3)
C33 0.043(3) 0.049(3) 0.057(4) 0.001(3) 0.002(3) 0.006(3)
C34 0.056(4) 0.071(5) 0.097(6) -0.019(4) -0.027(4) 0.008(4)
C35 0.106(7) 0.208(13) 0.091(7) 0.070(8) 0.030(6) 0.075(8)
C36 0.052(4) 0.141(9) 0.127(8) 0.055(7) 0.011(5) 0.026(5)
C37 0.057(4) 0.058(4) 0.064(4) -0.016(3) -0.001(3) 0.007(3)
C38 0.082(5) 0.081(5) 0.060(4) -0.027(4) -0.005(4) 0.006(4)
C39 0.151(9) 0.055(5) 0.084(6) -0.011(4) 0.014(6) 0.005(5)
C41 0.070(5) 0.050(4) 0.088(5) -0.002(4) 0.006(4) 0.003(3)
C42 0.086(5) 0.075(5) 0.055(4) 0.002(4) 0.003(4) -0.009(4)
C43 0.087(6) 0.104(7) 0.079(6) 0.011(5) 0.010(5) -0.021(5)
C44 0.178(12) 0.193(14) 0.106(9) 0.009(9) 0.020(8) -0.111(11)
C45 0.071(4) 0.053(4) 0.067(4) -0.005(3) 0.001(4) 0.010(3)
C46 0.086(5) 0.067(5) 0.067(4) 0.005(4) 0.018(4) 0.012(4)
C47 0.104(7) 0.108(7) 0.085(6) 0.017(5) 0.030(5) 0.012(5)
C48 0.105(8) 0.145(10) 0.111(8) 0.000(7) 0.054(6) -0.007(7)
C51 0.064(4) 0.066(4) 0.071(4) 0.005(4) 0.014(4) -0.004(4)
C52 0.128(8) 0.079(6) 0.085(6) 0.022(5) 0.058(5) 0.033(5)
C53 0.176(11) 0.113(8) 0.126(9) 0.047(7) 0.099(9) 0.035(8)
C54 0.28(2) 0.34(3) 0.35(3) 0.26(2) 0.25(2) 0.18(2)
C55 0.063(4) 0.057(4) 0.043(3) -0.002(3) 0.005(3) -0.003(3)
C56 0.053(4) 0.064(4) 0.056(4) -0.011(3) 0.007(3) 0.000(3)
C57 0.061(4) 0.096(6) 0.066(4) -0.027(4) 0.008(4) 0.004(4)
C58 0.084(6) 0.111(7) 0.114(7) -0.055(6) 0.005(5) 0.023(5)
C61 0.116(7) 0.064(5) 0.054(4) 0.003(4) -0.006(4) 0.024(4)
C62 0.127(8) 0.072(5) 0.098(7) 0.003(5) 0.026(6) 0.006(5)
C63 0.134(8) 0.089(7) 0.102(7) 0.050(6) 0.059(6) 0.029(6)
C64 0.174(11) 0.086(7) 0.136(10) 0.013(7) 0.070(9) -0.033(7)
C65 0.049(4) 0.070(4) 0.061(4) 0.001(3) 0.001(3) -0.002(3)
C66 0.059(4) 0.062(4) 0.055(4) 0.002(3) 0.009(3) -0.001(3)
C67 0.070(4) 0.054(4) 0.051(4) 0.002(3) 0.006(3) 0.000(3)
C68 0.091(5) 0.075(5) 0.053(4) 0.010(4) 0.007(4) 0.008(4)

loop_
_geom_bond_atom_site_label_1
_geom_bond_atom_site_label_2
_geom_bond_distance
_geom_bond_site_symmetry_2
_geom_bond_publ_flag
Sn3 O9 1.996(4) . ?
Sn3 C41 2.097(8) . ?
Sn3 C45 2.102(8) . ?
Sn3 O1 2.169(4) . ?
Sn3 O8 2.233(4) . ?
Sn1 O3 1.987(4) . ?
Sn1 C55 2.115(6) . ?
Sn1 C51 2.137(7) . ?
Sn1 O4 2.162(4) 3_676 ?
Sn1 O2 2.225(4) . ?
Sn2 O6 1.995(4) . ?
Sn2 C65 2.123(7) . ?
Sn2 C61 2.132(7) . ?
Sn2 O7 2.172(4) . ?
Sn2 O5 2.234(4) . ?
O1 C1 1.264(7) . ?
O2 C1 1.278(7) . ?
O3 C7 1.337(7) . ?
O4 C14 1.267(7) . ?
O4 Sn1 2.162(4) 3_676 ?
O5 C14 1.282(7) . ?
O6 C20 1.345(7) . ?
O7 C27 1.274(7) . ?
O8 C27 1.275(7) . ?
O9 C33 1.360(7) . ?
C1 C2 1.466(8) . ?
C2 C7 1.407(8) . ?
C2 C3 1.419(8) . ?
C3 C4 1.358(9) . ?
C4 C5 1.402(8) . ?
C4 C8 1.530(8) . ?
C5 C6 1.380(8) . ?
C6 C7 1.425(8) . ?
C6 C11 1.526(8) . ?
C8 C9 1.465(11) . ?
C8 C10 1.471(14) . ?
C11 C12 1.485(10) . ?
C11 C13 1.521(9) . ?
C14 C15 1.471(8) . ?
C15 C16 1.395(9) . ?
C15 C20 1.410(8) . ?
C16 C17 1.386(9) . ?
C17 C18 1.397(10) . ?
C17 C21 1.555(12) . ?
C18 C19 1.368(10) . ?
C19 C20 1.423(8) . ?
C19 C24 1.518(10) . ?
C21 C22 1.420(16) . ?
C21 C23 1.50(2) . ?
C24 C26 1.495(13) . ?
C24 C25 1.502(13) . ?
C27 C28 1.466(8) . ?
C28 C33 1.402(8) . ?
C28 C29 1.411(8) . ?
C29 C30 1.378(8) . ?
C30 C31 1.400(9) . ?
C30 C34 1.538(9) . ?
C31 C32 1.380(8) . ?
C32 C33 1.407(8) . ?
C32 C37 1.522(9) . ?
C34 C36 1.496(12) . ?
C34 C35 1.512(13) . ?
C37 C39 1.503(11) . ?
C37 C38 1.513(9) . ?
C41 C42 1.512(11) . ?
C42 C43 1.530(11) . ?
C43 C44 1.498(15) . ?
C45 C46 1.565(10) . ?
C46 C47 1.467(11) . ?
C47 C48 1.498(12) . ?
C51 C52 1.483(11) . ?
C52 C53 1.492(12) . ?
C53 C54 1.212(16) . ?
C55 C56 1.537(9) . ?
C56 C57 1.515(10) . ?
C57 C58 1.493(12) . ?
C61 C62 1.465(11) . ?
C62 C63 1.527(11) . ?
C63 C64 1.444(13) . ?
C65 C66 1.534(9) . ?
C66 C67 1.521(9) . ?
C67 C68 1.520(9) . ?
